data_7702646
loop_
_publ_author_name
'Mata, Jos\'e A.'
'Peris, Eduardo'

_publ_section_title
;
 Syntheses, crystal structures and electrochemical studies of bi- and
 trimetallic conjugated ferrocene-based complexes
;
_journal_issue 24
_journal_name_full 'Journal of the Chemical Society, Dalton Transactions'
_journal_page_first 3634
_journal_paper_doi 10.1039/b104433h
_journal_year 2001
_chemical_formula_sum 'C34 H25 Fe2 N O5 W'
_chemical_formula_weight 823.10
_chemical_name_common (E,E)-Fc-==-Fc-==-Py-W(CO)5
_space_group_IT_number 2
_space_group_name_Hall '-P 1'
_space_group_name_H-M_alt 'P -1'
_symmetry_cell_setting triclinic
_symmetry_space_group_name_H-M 'P -1'
_atom_sites_solution_hydrogens geom
_atom_sites_solution_primary direct
_atom_sites_solution_secondary difmap
_audit_creation_method SHELXL-97
_cell_angle_alpha 83.0560(10)
_cell_angle_beta 76.9510(10)
_cell_angle_gamma 84.6140(10)
_cell_formula_units_Z 4
_cell_length_a 10.4332(6)
_cell_length_b 15.1577(8)
_cell_length_c 20.3793(11)
_cell_measurement_temperature 293(2)
_cell_volume 3109.2(3)
_computing_cell_refinement 'Bruker SMART'
_computing_data_collection 'Bruker SMART'
_computing_data_reduction 'Bruker SHELXTL'
_computing_molecular_graphics 'Bruker SHELXTL'
_computing_publication_material 'Bruker SHELXTL'
_computing_structure_refinement 'SHELXL-97 (Sheldrick, 1997)'
_computing_structure_solution 'SHELXS-97 (Sheldrick, 1990)'
_diffrn_ambient_temperature 293(2)
_diffrn_measured_fraction_theta_full 0.998
_diffrn_measured_fraction_theta_max 0.998
_diffrn_measurement_device_type 'CCD area detector'
_diffrn_measurement_method 'phi and omega scans'
_diffrn_radiation_monochromator graphite
_diffrn_radiation_source 'fine-focus sealed tube'
_diffrn_radiation_type MoK\a
_diffrn_radiation_wavelength 0.71073
_diffrn_reflns_av_R_equivalents 0.0441
_diffrn_reflns_av_sigmaI/netI 0.0743
_diffrn_reflns_limit_h_max 13
_diffrn_reflns_limit_h_min -12
_diffrn_reflns_limit_k_max 18
_diffrn_reflns_limit_k_min -17
_diffrn_reflns_limit_l_max 15
_diffrn_reflns_limit_l_min -25
_diffrn_reflns_number 19707
_diffrn_reflns_theta_full 26.37
_diffrn_reflns_theta_max 26.37
_diffrn_reflns_theta_min 1.03
_exptl_absorpt_coefficient_mu 4.653
_exptl_absorpt_correction_type 'Bruker SADABS'
_exptl_crystal_colour Orange
_exptl_crystal_density_diffrn 1.758
_exptl_crystal_density_method 'not measured'
_exptl_crystal_description Prism
_exptl_crystal_F_000 1608
_exptl_crystal_size_max 0.23
_exptl_crystal_size_mid 0.13
_exptl_crystal_size_min 0.05
_refine_diff_density_max 1.406
_refine_diff_density_min -1.421
_refine_diff_density_rms 0.108
_refine_ls_extinction_method none
_refine_ls_goodness_of_fit_ref 0.902
_refine_ls_hydrogen_treatment mixed
_refine_ls_matrix_type full
_refine_ls_number_parameters 775
_refine_ls_number_reflns 12656
_refine_ls_number_restraints 0
_refine_ls_restrained_S_all 0.902
_refine_ls_R_factor_all 0.0761
_refine_ls_R_factor_gt 0.0409
_refine_ls_shift/su_max 0.127
_refine_ls_shift/su_mean 0.017
_refine_ls_structure_factor_coef Fsqd
_refine_ls_weighting_details 'calc w==1/[\s^2^(Fo^2^)+(0.0459P)^2^+0.0000P] where P==(Fo^2^+2Fc^2^)/3'
_refine_ls_weighting_scheme calc
_refine_ls_wR_factor_gt 0.0928
_refine_ls_wR_factor_ref 0.1002
_reflns_number_gt 7691
_reflns_number_total 12656
_reflns_threshold_expression >2sigma(I)
_cod_data_source_file b104433h.txt
_cod_data_source_block for_compound_3-W
_cod_depositor_comments
;
The following automatic conversions were performed:

data item '_symmetry_cell_setting' value 'Triclinic' was changed to
'triclinic' in accordance with the
/home/saulius/struct/COD-crude-data/automatic-downloads/DataCite-retrospective/RSC/depositions/lib/dictionaries/cif_core.dic
dictionary named 'cif_core.dic' version 2.4.2 last updated on
2011-04-26.

Automatic conversion script
Id: cif_fix_values 6909 2019-04-08 15:41:33Z antanas 
;
_cod_original_sg_symbol_H-M P-1
_cod_database_code 7702646

loop_
_symmetry_equiv_pos_as_xyz
'x, y, z'
'-x, -y, -z'

loop_
_atom_site_label
_atom_site_type_symbol
_atom_site_fract_x
_atom_site_fract_y
_atom_site_fract_z
_atom_site_U_iso_or_equiv
_atom_site_adp_type
_atom_site_occupancy
_atom_site_symmetry_multiplicity
_atom_site_calc_flag
_atom_site_refinement_flags
W1 W -0.55856(3) 1.806514(18) 0.073862(13) 0.06101(10) Uani 1 1 d .
C1 C -0.7679(9) 1.4650(6) 0.3532(4) 0.085(2) Uani 1 1 d .
H1 H -0.7856 1.5219 0.3672 0.102 Uiso 1 1 calc R
Fe1 Fe -0.64784(9) 1.43170(6) 0.26480(5) 0.0552(2) Uani 1 1 d .
W2 W 0.87065(3) 0.681910(18) 0.304990(14) 0.05798(10) Uani 1 1 d .
Fe2 Fe -0.00844(10) 1.22309(7) 0.13597(5) 0.0741(3) Uani 1 1 d .
C2 C -0.6657(9) 1.4048(6) 0.3660(4) 0.093(3) Uani 1 1 d .
H2 H -0.6026 1.4154 0.3893 0.112 Uiso 1 1 calc R
Fe3 Fe 0.41418(8) 1.01203(5) 0.31561(4) 0.0427(2) Uani 1 1 d .
C3 C -0.6721(7) 1.3272(5) 0.3389(4) 0.071(2) Uani 1 1 d .
H3 H -0.6157 1.2761 0.3411 0.086 Uiso 1 1 calc R
Fe4 Fe 0.74024(9) 1.29268(5) 0.47798(4) 0.0493(2) Uani 1 1 d .
C4 C -0.7789(7) 1.3391(5) 0.3075(4) 0.070(2) Uani 1 1 d .
H4 H -0.8065 1.2974 0.2846 0.084 Uiso 1 1 calc R
C5 C -0.8380(7) 1.4265(5) 0.3166(4) 0.079(2) Uani 1 1 d .
H5 H -0.9109 1.4525 0.3006 0.095 Uiso 1 1 calc R
C6 C -0.4771(7) 1.4052(5) 0.1948(3) 0.0626(18) Uani 1 1 d .
C7 C -0.4725(8) 1.4843(6) 0.2215(4) 0.088(3) Uani 1 1 d .
H7 H -0.4089 1.4959 0.2442 0.105 Uiso 1 1 calc R
C8 C -0.5762(10) 1.5440(6) 0.2097(6) 0.119(4) Uani 1 1 d .
H8 H -0.5950 1.6011 0.2231 0.142 Uiso 1 1 calc R
C9 C -0.6480(9) 1.5006(7) 0.1730(5) 0.106(4) Uani 1 1 d .
H9 H -0.7223 1.5245 0.1573 0.128 Uiso 1 1 calc R
C10 C -0.5875(8) 1.4164(6) 0.1648(4) 0.081(2) Uani 1 1 d .
H10 H -0.6154 1.3737 0.1429 0.098 Uiso 1 1 calc R
C11 C -0.3875(7) 1.3257(5) 0.1927(3) 0.0660(19) Uani 1 1 d .
H11 H -0.4151 1.2760 0.1785 0.079 Uiso 1 1 calc R
C12 C -0.2757(7) 1.3172(5) 0.2082(3) 0.070(2) Uani 1 1 d .
H12 H -0.2485 1.3666 0.2229 0.084 Uiso 1 1 calc R
C13 C -0.1836(7) 1.2359(6) 0.2050(4) 0.077(2) Uani 1 1 d .
C14 C -0.0737(8) 1.2226(7) 0.2371(4) 0.100(3) Uani 1 1 d .
H14 H -0.0493 1.2614 0.2635 0.120 Uiso 1 1 calc R
C15 C -0.0096(9) 1.1397(8) 0.2212(5) 0.127(5) Uani 1 1 d .
H15 H 0.0642 1.1138 0.2363 0.152 Uiso 1 1 calc R
C16 C -0.0731(9) 1.1019(7) 0.1792(5) 0.112(4) Uani 1 1 d .
H16 H -0.0501 1.0474 0.1616 0.134 Uiso 1 1 calc R
C17 C -0.1777(8) 1.1618(6) 0.1690(4) 0.081(2) Uani 1 1 d .
H17 H -0.2359 1.1538 0.1421 0.097 Uiso 1 1 calc R
C18 C 0.0174(8) 1.3356(6) 0.0695(4) 0.085(3) Uani 1 1 d .
C19 C 0.1243(8) 1.3181(7) 0.1055(5) 0.111(3) Uani 1 1 d .
H19 H 0.1509 1.3530 0.1338 0.133 Uiso 1 1 calc R
C20 C 0.1793(10) 1.2288(8) 0.0847(7) 0.139(6) Uani 1 1 d .
H20 H 0.2527 1.1984 0.0977 0.167 Uiso 1 1 calc R
C21 C 0.1112(12) 1.1973(9) 0.0453(6) 0.132(5) Uani 1 1 d .
H21 H 0.1277 1.1421 0.0283 0.158 Uiso 1 1 calc R
C22 C 0.0118(9) 1.2610(6) 0.0340(4) 0.097(3) Uani 1 1 d .
H22 H -0.0487 1.2558 0.0076 0.116 Uiso 1 1 calc R
C23 C -0.0713(7) 1.4189(5) 0.0759(3) 0.075(2) Uani 1 1 d .
H23 H -0.0585 1.4568 0.1062 0.090 Uiso 1 1 calc R
C24 C -0.1642(7) 1.4435(5) 0.0436(3) 0.0664(19) Uani 1 1 d .
H24 H -0.1786 1.4054 0.0139 0.080 Uiso 1 1 calc R
C25 C -0.2485(7) 1.5264(4) 0.0498(3) 0.0545(16) Uani 1 1 d .
C26 C -0.2330(7) 1.5933(5) 0.0873(3) 0.074(2) Uani 1 1 d .
H26 H -0.1647 1.5868 0.1103 0.088 Uiso 1 1 calc R
C27 C -0.3471(7) 1.5446(4) 0.0152(3) 0.0646(18) Uani 1 1 d .
H27 H -0.3599 1.5040 -0.0130 0.078 Uiso 1 1 calc R
C28 C -0.3164(8) 1.6692(5) 0.0912(4) 0.077(2) Uani 1 1 d .
H28 H -0.3025 1.7122 0.1172 0.093 Uiso 1 1 calc R
C29 C -0.4273(7) 1.6207(5) 0.0209(3) 0.0626(18) Uani 1 1 d .
H29 H -0.4938 1.6294 -0.0034 0.075 Uiso 1 1 calc R
N30 N -0.4160(5) 1.6841(3) 0.0596(2) 0.0540(13) Uani 1 1 d .
O30 O -0.5566(6) 1.7806(4) 0.2297(3) 0.0940(18) Uani 1 1 d .
C30 C -0.5603(7) 1.7884(4) 0.1751(3) 0.0580(17) Uani 1 1 d .
O31 O -0.5414(6) 1.8421(4) -0.0840(3) 0.110(2) Uani 1 1 d .
C31 C -0.5465(8) 1.8291(5) -0.0276(4) 0.078(2) Uani 1 1 d .
C32 C -0.6875(9) 1.9103(6) 0.0885(4) 0.093(3) Uani 1 1 d .
O32 O -0.7628(8) 1.9703(5) 0.0966(3) 0.144(3) Uani 1 1 d .
O33 O -0.8074(7) 1.6931(5) 0.0956(3) 0.111(2) Uani 1 1 d .
C33 C -0.7135(9) 1.7312(6) 0.0869(4) 0.079(2) Uani 1 1 d .
C34 C -0.4163(10) 1.8921(5) 0.0651(4) 0.084(3) Uani 1 1 d .
O34 O -0.3412(8) 1.9449(5) 0.0627(4) 0.138(3) Uani 1 1 d .
C51 C 0.2635(7) 0.9775(5) 0.2763(4) 0.0647(19) Uani 1 1 d .
H51 H 0.2485 0.9202 0.2693 0.078 Uiso 1 1 calc R
C52 C 0.3406(7) 1.0368(6) 0.2303(3) 0.072(2) Uani 1 1 d .
H52 H 0.3866 1.0262 0.1869 0.086 Uiso 1 1 calc R
C53 C 0.3371(7) 1.1150(5) 0.2605(3) 0.0631(18) Uani 1 1 d .
H53 H 0.3802 1.1657 0.2406 0.076 Uiso 1 1 calc R
C54 C 0.2571(6) 1.1043(4) 0.3264(3) 0.0570(17) Uani 1 1 d .
H54 H 0.2380 1.1460 0.3578 0.068 Uiso 1 1 calc R
C55 C 0.2124(6) 1.0194(4) 0.3351(3) 0.0582(17) Uani 1 1 d .
H55 H 0.1573 0.9943 0.3740 0.070 Uiso 1 1 calc R
C56 C 0.5465(6) 1.0404(4) 0.3715(3) 0.0499(15) Uani 1 1 d .
C57 C 0.4880(6) 0.9588(4) 0.3976(3) 0.0592(17) Uani 1 1 d .
H57 H 0.4391 0.9464 0.4415 0.071 Uiso 1 1 calc R
C58 C 0.5147(7) 0.9006(4) 0.3480(4) 0.066(2) Uani 1 1 d .
H58 H 0.4863 0.8433 0.3531 0.079 Uiso 1 1 calc R
C59 C 0.5904(7) 0.9418(5) 0.2897(4) 0.068(2) Uani 1 1 d .
H59 H 0.6228 0.9170 0.2491 0.082 Uiso 1 1 calc R
C60 C 0.6095(6) 1.0287(5) 0.3033(3) 0.0619(18) Uani 1 1 d .
H60 H 0.6558 1.0711 0.2725 0.074 Uiso 1 1 calc R
C61 C 0.5401(6) 1.1179(4) 0.4075(3) 0.0552(16) Uani 1 1 d .
H61 H 0.4791 1.1193 0.4484 0.066 Uiso 1 1 calc R
C62 C 0.6118(6) 1.1854(4) 0.3877(3) 0.0573(17) Uani 1 1 d .
H62 H 0.6723 1.1832 0.3466 0.069 Uiso 1 1 calc R
C63 C 0.6086(6) 1.2644(4) 0.4225(3) 0.0510(15) Uani 1 1 d .
C64 C 0.5425(6) 1.2810(4) 0.4889(3) 0.0595(17) Uani 1 1 d .
H64 H 0.4911 1.2417 0.5203 0.071 Uiso 1 1 calc R
C65 C 0.5686(7) 1.3689(5) 0.4996(4) 0.071(2) Uani 1 1 d .
H65 H 0.5369 1.3966 0.5390 0.085 Uiso 1 1 calc R
C66 C 0.6505(7) 1.4059(4) 0.4398(4) 0.069(2) Uani 1 1 d .
H66 H 0.6816 1.4625 0.4328 0.083 Uiso 1 1 calc R
C67 C 0.6777(7) 1.3420(5) 0.3919(4) 0.0649(19) Uani 1 1 d .
H67 H 0.7307 1.3491 0.3486 0.078 Uiso 1 1 calc R
C68 C 0.8820(6) 1.1890(4) 0.4785(3) 0.0496(15) Uani 1 1 d .
C69 C 0.8080(7) 1.1995(4) 0.5453(3) 0.0606(18) Uani 1 1 d .
H69 H 0.7580 1.1571 0.5742 0.073 Uiso 1 1 calc R
C70 C 0.8246(9) 1.2868(5) 0.5597(4) 0.077(2) Uani 1 1 d .
H70 H 0.7874 1.3114 0.6000 0.092 Uiso 1 1 calc R
C71 C 0.9066(9) 1.3292(5) 0.5031(5) 0.083(3) Uani 1 1 d .
H71 H 0.9345 1.3864 0.4993 0.099 Uiso 1 1 calc R
C72 C 0.9394(7) 1.2704(5) 0.4530(4) 0.070(2) Uani 1 1 d .
H72 H 0.9908 1.2829 0.4098 0.083 Uiso 1 1 calc R
C73 C 0.8879(5) 1.1118(4) 0.4417(3) 0.0462(14) Uani 1 1 d .
H73 H 0.9260 1.1188 0.3957 0.055 Uiso 1 1 calc R
C74 C 0.8455(6) 1.0331(4) 0.4664(3) 0.0488(15) Uani 1 1 d .
H74 H 0.8095 1.0261 0.5127 0.059 Uiso 1 1 calc R
C75 C 0.8477(6) 0.9564(4) 0.4306(3) 0.0465(14) Uani 1 1 d .
C76 C 0.8866(6) 0.9586(4) 0.3601(3) 0.0539(16) Uani 1 1 d .
H76 H 0.9117 1.0117 0.3344 0.065 Uiso 1 1 calc R
C77 C 0.8120(6) 0.8749(4) 0.4635(3) 0.0557(16) Uani 1 1 d .
H77 H 0.7849 0.8688 0.5105 0.067 Uiso 1 1 calc R
C78 C 0.8882(6) 0.8835(4) 0.3284(3) 0.0549(16) Uani 1 1 d .
H78 H 0.9141 0.8878 0.2814 0.066 Uiso 1 1 calc R
N79 N 0.8541(5) 0.8040(3) 0.3617(2) 0.0476(12) Uani 1 1 d .
C79 C 0.8153(6) 0.8020(4) 0.4288(3) 0.0571(17) Uani 1 1 d .
H79 H 0.7890 0.7485 0.4534 0.069 Uiso 1 1 calc R
O80 O 0.9023(7) 0.5101(4) 0.2319(3) 0.128(3) Uani 1 1 d .
C80 C 0.8899(8) 0.5756(6) 0.2582(4) 0.086(3) Uani 1 1 d .
O81 O 0.8437(8) 0.7985(5) 0.1688(3) 0.131(3) Uani 1 1 d .
C81 C 0.8526(9) 0.7573(6) 0.2181(5) 0.088(3) Uani 1 1 d .
O82 O 0.9005(6) 0.5536(3) 0.4356(3) 0.0961(19) Uani 1 1 d .
C82 C 0.8908(8) 0.6015(5) 0.3895(4) 0.075(2) Uani 1 1 d .
C83 C 0.6728(8) 0.6694(5) 0.3267(4) 0.070(2) Uani 1 1 d .
O83 O 0.5634(6) 0.6572(4) 0.3360(3) 0.105(2) Uani 1 1 d .
C84 C 1.0683(8) 0.6926(5) 0.2789(4) 0.069(2) Uani 1 1 d .
O84 O 1.1784(6) 0.7001(5) 0.2626(3) 0.113(2) Uani 1 1 d .

loop_
_atom_site_aniso_label
_atom_site_aniso_U_11
_atom_site_aniso_U_22
_atom_site_aniso_U_33
_atom_site_aniso_U_23
_atom_site_aniso_U_13
_atom_site_aniso_U_12
W1 0.0786(2) 0.05546(18) 0.04577(16) -0.00469(13) -0.01554(14) 0.01631(15)
C1 0.089(6) 0.086(6) 0.068(5) -0.019(4) 0.001(4) 0.023(5)
Fe1 0.0421(5) 0.0468(5) 0.0679(6) -0.0001(4) -0.0008(4) 0.0068(4)
W2 0.06223(19) 0.05312(17) 0.06617(19) -0.01763(14) -0.02869(14) 0.00832(14)
Fe2 0.0465(6) 0.0868(7) 0.0624(6) 0.0287(5) 0.0128(5) 0.0247(5)
C2 0.097(7) 0.116(8) 0.067(5) -0.017(5) -0.026(5) 0.022(6)
Fe3 0.0379(5) 0.0441(5) 0.0478(5) -0.0039(4) -0.0126(4) -0.0041(4)
C3 0.065(5) 0.055(5) 0.077(5) 0.008(4) 0.002(4) 0.017(4)
Fe4 0.0593(6) 0.0388(5) 0.0554(5) -0.0047(4) -0.0230(4) -0.0061(4)
C4 0.056(5) 0.064(5) 0.081(5) 0.015(4) -0.008(4) -0.007(4)
C5 0.047(4) 0.084(6) 0.082(6) 0.020(4) 0.008(4) 0.019(4)
C6 0.053(4) 0.059(5) 0.064(4) 0.005(3) 0.005(3) 0.003(4)
C7 0.049(5) 0.075(6) 0.129(7) -0.005(5) 0.007(4) -0.017(4)
C8 0.090(8) 0.059(6) 0.168(11) 0.021(6) 0.033(7) 0.004(6)
C9 0.066(6) 0.118(8) 0.095(7) 0.054(6) 0.020(5) 0.026(6)
C10 0.071(5) 0.103(6) 0.058(5) 0.008(4) -0.007(4) 0.016(5)
C11 0.049(4) 0.077(5) 0.066(4) -0.002(4) -0.004(3) 0.002(4)
C12 0.055(5) 0.097(6) 0.047(4) 0.000(4) 0.004(3) 0.004(4)
C13 0.045(4) 0.106(7) 0.057(5) 0.026(4) 0.011(3) 0.010(4)
C14 0.056(5) 0.165(9) 0.057(5) 0.027(5) 0.006(4) 0.011(6)
C15 0.064(6) 0.163(11) 0.100(8) 0.088(7) 0.022(5) 0.042(7)
C16 0.068(7) 0.097(7) 0.126(9) 0.048(6) 0.022(5) 0.036(6)
C17 0.066(5) 0.089(6) 0.072(5) 0.015(5) 0.001(4) 0.005(5)
C18 0.067(5) 0.091(6) 0.066(5) 0.036(4) 0.015(4) 0.025(5)
C19 0.059(6) 0.117(8) 0.123(8) 0.048(6) 0.017(5) -0.002(5)
C20 0.053(7) 0.131(11) 0.160(12) 0.080(9) 0.057(6) 0.047(6)
C21 0.109(10) 0.133(10) 0.099(9) 0.032(7) 0.045(6) 0.051(9)
C22 0.113(8) 0.080(6) 0.067(5) 0.009(5) 0.019(5) 0.033(5)
C23 0.076(5) 0.085(5) 0.049(4) 0.017(4) -0.002(4) 0.005(4)
C24 0.074(5) 0.061(4) 0.052(4) 0.005(3) 0.002(4) 0.005(4)
C25 0.064(4) 0.047(4) 0.044(4) 0.006(3) 0.000(3) -0.002(3)
C26 0.078(5) 0.081(5) 0.067(5) -0.013(4) -0.036(4) 0.027(4)
C27 0.078(5) 0.055(4) 0.059(4) -0.009(3) -0.011(4) 0.001(4)
C28 0.105(6) 0.060(4) 0.079(5) -0.019(4) -0.050(5) 0.019(4)
C29 0.068(5) 0.063(4) 0.057(4) -0.005(3) -0.018(3) 0.002(4)
N30 0.070(4) 0.048(3) 0.042(3) 0.000(2) -0.015(3) 0.006(3)
O30 0.148(6) 0.086(4) 0.055(3) -0.008(3) -0.034(3) -0.015(4)
C30 0.074(5) 0.045(4) 0.056(4) -0.007(3) -0.016(4) 0.001(3)
O31 0.145(6) 0.126(5) 0.051(3) -0.003(3) -0.021(3) 0.021(4)
C31 0.100(6) 0.075(5) 0.050(4) -0.013(4) -0.010(4) 0.032(4)
C32 0.122(8) 0.091(6) 0.070(5) -0.022(4) -0.047(5) 0.043(6)
O32 0.178(7) 0.137(6) 0.119(5) -0.054(4) -0.064(5) 0.103(6)
O33 0.101(5) 0.131(6) 0.109(5) -0.022(4) -0.037(4) -0.010(5)
C33 0.086(6) 0.093(6) 0.061(5) -0.015(4) -0.030(4) 0.023(5)
C34 0.114(8) 0.048(5) 0.082(6) -0.013(4) -0.010(5) 0.020(5)
O34 0.167(8) 0.084(5) 0.153(7) -0.017(5) -0.003(5) -0.031(5)
C51 0.055(4) 0.063(4) 0.086(5) -0.022(4) -0.030(4) -0.001(4)
C52 0.067(5) 0.102(6) 0.049(4) -0.004(4) -0.025(4) 0.009(5)
C53 0.070(5) 0.055(4) 0.061(4) 0.016(4) -0.017(4) -0.007(4)
C54 0.064(4) 0.050(4) 0.059(4) -0.004(3) -0.026(3) 0.011(3)
C55 0.043(4) 0.062(4) 0.069(4) 0.010(4) -0.020(3) 0.000(3)
C56 0.036(3) 0.060(4) 0.057(4) -0.007(3) -0.016(3) -0.004(3)
C57 0.058(4) 0.060(4) 0.065(4) 0.001(4) -0.032(3) 0.001(4)
C58 0.056(5) 0.046(4) 0.106(6) -0.010(4) -0.039(4) 0.004(3)
C59 0.047(4) 0.074(5) 0.087(5) -0.033(4) -0.015(4) 0.010(4)
C60 0.045(4) 0.064(5) 0.075(5) -0.004(4) -0.009(3) -0.011(3)
C61 0.045(4) 0.065(4) 0.059(4) -0.005(3) -0.020(3) -0.002(3)
C62 0.052(4) 0.062(4) 0.064(4) -0.003(3) -0.026(3) -0.005(4)
C63 0.048(4) 0.047(4) 0.063(4) -0.005(3) -0.024(3) 0.000(3)
C64 0.051(4) 0.057(4) 0.065(4) -0.003(3) -0.008(3) 0.004(3)
C65 0.073(5) 0.065(5) 0.077(5) -0.026(4) -0.019(4) 0.012(4)
C66 0.075(5) 0.041(4) 0.098(6) -0.005(4) -0.038(5) 0.008(4)
C67 0.067(5) 0.065(5) 0.066(4) 0.011(4) -0.031(4) -0.004(4)
C68 0.051(4) 0.041(4) 0.058(4) 0.002(3) -0.020(3) 0.000(3)
C69 0.081(5) 0.047(4) 0.060(4) 0.000(3) -0.032(4) -0.005(4)
C70 0.114(7) 0.056(5) 0.079(5) -0.016(4) -0.060(5) 0.003(5)
C71 0.109(7) 0.047(4) 0.116(7) 0.000(5) -0.071(6) -0.024(5)
C72 0.056(5) 0.062(5) 0.095(6) 0.010(4) -0.028(4) -0.017(4)
C73 0.035(3) 0.046(4) 0.055(4) -0.002(3) -0.006(3) -0.004(3)
C74 0.049(4) 0.055(4) 0.043(3) -0.008(3) -0.011(3) 0.002(3)
C75 0.041(3) 0.046(4) 0.054(4) -0.004(3) -0.016(3) 0.003(3)
C76 0.057(4) 0.051(4) 0.051(4) 0.000(3) -0.006(3) -0.009(3)
C77 0.068(5) 0.049(4) 0.045(4) -0.005(3) 0.000(3) -0.007(3)
C78 0.059(4) 0.058(4) 0.047(4) -0.010(3) -0.008(3) -0.005(3)
N79 0.053(3) 0.043(3) 0.050(3) -0.010(2) -0.016(2) 0.003(2)
C79 0.067(5) 0.046(4) 0.055(4) 0.002(3) -0.007(3) -0.012(3)
O80 0.184(7) 0.098(5) 0.135(5) -0.063(4) -0.099(5) 0.043(5)
C80 0.099(7) 0.085(6) 0.089(6) -0.034(5) -0.050(5) 0.014(5)
O81 0.184(8) 0.124(5) 0.101(5) 0.002(4) -0.078(5) -0.003(5)
C81 0.104(7) 0.091(6) 0.086(6) -0.017(5) -0.056(5) 0.017(5)
O82 0.130(5) 0.063(3) 0.108(4) 0.016(3) -0.058(4) -0.025(3)
C82 0.080(6) 0.049(4) 0.114(7) -0.011(4) -0.055(5) -0.005(4)
C83 0.076(6) 0.055(4) 0.088(5) -0.014(4) -0.036(4) 0.006(4)
O83 0.074(4) 0.128(5) 0.119(5) -0.005(4) -0.032(4) -0.019(4)
C84 0.069(5) 0.070(5) 0.071(5) -0.025(4) -0.022(4) 0.024(4)
O84 0.068(4) 0.164(6) 0.095(4) -0.018(4) 0.001(3) 0.011(4)

loop_
_atom_type_symbol
_atom_type_description
_atom_type_scat_dispersion_real
_atom_type_scat_dispersion_imag
_atom_type_scat_source
C C 0.0033 0.0016 'International Tables Vol C Tables 4.2.6.8 and 6.1.1.4'
H H 0.0000 0.0000 'International Tables Vol C Tables 4.2.6.8 and 6.1.1.4'
N N 0.0061 0.0033 'International Tables Vol C Tables 4.2.6.8 and 6.1.1.4'
O O 0.0106 0.0060 'International Tables Vol C Tables 4.2.6.8 and 6.1.1.4'
Fe Fe 0.3463 0.8444 'International Tables Vol C Tables 4.2.6.8 and 6.1.1.4'
W W -0.8490 6.8722 'International Tables Vol C Tables 4.2.6.8 and 6.1.1.4'

loop_
_geom_angle_atom_site_label_1
_geom_angle_atom_site_label_2
_geom_angle_atom_site_label_3
_geom_angle
C32 W1 C33 87.4(4)
C32 W1 C34 87.0(4)
C33 W1 C34 174.1(3)
C32 W1 C31 90.2(3)
C33 W1 C31 92.1(3)
C34 W1 C31 89.5(3)
C32 W1 C30 90.1(3)
C33 W1 C30 91.6(3)
C34 W1 C30 86.8(3)
C31 W1 C30 176.3(3)
C32 W1 N30 177.9(3)
C33 W1 N30 90.8(3)
C34 W1 N30 94.8(3)
C31 W1 N30 90.9(2)
C30 W1 N30 88.9(2)
C5 C1 C2 108.4(8)
C5 C1 Fe1 70.1(4)
C2 C1 Fe1 69.5(5)
C2 Fe1 C10 158.8(3)
C2 Fe1 C8 124.7(5)
C10 Fe1 C8 67.8(4)
C2 Fe1 C4 66.6(4)
C10 Fe1 C4 108.2(3)
C8 Fe1 C4 158.8(4)
C2 Fe1 C5 66.8(3)
C10 Fe1 C5 123.8(4)
C8 Fe1 C5 122.6(3)
C4 Fe1 C5 41.0(3)
C2 Fe1 C9 160.6(4)
C10 Fe1 C9 39.8(3)
C8 Fe1 C9 41.0(4)
C4 Fe1 C9 122.6(4)
C5 Fe1 C9 107.8(3)
C2 Fe1 C7 110.5(4)
C10 Fe1 C7 66.7(4)
C8 Fe1 C7 40.0(3)
C4 Fe1 C7 159.4(3)
C5 Fe1 C7 158.6(3)
C9 Fe1 C7 67.3(4)
C2 Fe1 C1 39.9(3)
C10 Fe1 C1 159.2(3)
C8 Fe1 C1 109.0(4)
C4 Fe1 C1 67.0(3)
C5 Fe1 C1 39.2(3)
C9 Fe1 C1 124.2(4)
C7 Fe1 C1 124.9(4)
C2 Fe1 C3 39.4(3)
C10 Fe1 C3 123.3(3)
C8 Fe1 C3 159.7(5)
C4 Fe1 C3 40.0(3)
C5 Fe1 C3 67.8(3)
C9 Fe1 C3 158.1(4)
C7 Fe1 C3 124.6(3)
C1 Fe1 C3 67.0(3)
C2 Fe1 C6 123.8(3)
C10 Fe1 C6 40.4(3)
C8 Fe1 C6 67.8(3)
C4 Fe1 C6 123.5(3)
C5 Fe1 C6 160.0(4)
C9 Fe1 C6 67.8(3)
C7 Fe1 C6 39.6(3)
C1 Fe1 C6 159.3(3)
C3 Fe1 C6 108.5(3)
C80 W2 C81 89.5(3)
C80 W2 C82 87.8(3)
C81 W2 C82 177.3(3)
C80 W2 C84 90.4(3)
C81 W2 C84 89.3(3)
C82 W2 C84 90.3(3)
C80 W2 C83 87.4(3)
C81 W2 C83 88.9(3)
C82 W2 C83 91.3(3)
C84 W2 C83 177.3(3)
C80 W2 N79 177.9(2)
C81 W2 N79 92.1(3)
C82 W2 N79 90.6(2)
C84 W2 N79 88.2(2)
C83 W2 N79 94.0(2)
C20 Fe2 C17 152.7(5)
C20 Fe2 C14 126.4(5)
C17 Fe2 C14 68.4(4)
C20 Fe2 C15 107.7(4)
C17 Fe2 C15 67.1(4)
C14 Fe2 C15 40.7(4)
C20 Fe2 C19 43.3(4)
C17 Fe2 C19 162.7(3)
C14 Fe2 C19 107.4(4)
C15 Fe2 C19 121.4(5)
C20 Fe2 C21 38.6(5)
C17 Fe2 C21 119.5(5)
C14 Fe2 C21 159.6(4)
C15 Fe2 C21 122.0(4)
C19 Fe2 C21 70.5(5)
C20 Fe2 C16 118.5(4)
C17 Fe2 C16 40.0(3)
C14 Fe2 C16 68.7(4)
C15 Fe2 C16 40.1(4)
C19 Fe2 C16 155.8(4)
C21 Fe2 C16 104.5(5)
C20 Fe2 C18 68.3(4)
C17 Fe2 C18 125.8(3)
C14 Fe2 C18 124.5(4)
C15 Fe2 C18 159.7(5)
C19 Fe2 C18 41.8(3)
C21 Fe2 C18 68.2(4)
C16 Fe2 C18 159.7(5)
C20 Fe2 C13 165.1(6)
C17 Fe2 C13 40.4(3)
C14 Fe2 C13 41.2(3)
C15 Fe2 C13 68.1(3)
C19 Fe2 C13 125.5(4)
C21 Fe2 C13 155.9(5)
C16 Fe2 C13 68.3(4)
C18 Fe2 C13 110.3(3)
C20 Fe2 C22 66.0(5)
C17 Fe2 C22 108.0(4)
C14 Fe2 C22 160.2(3)
C15 Fe2 C22 157.5(5)
C19 Fe2 C22 70.0(4)
C21 Fe2 C22 39.6(4)
C16 Fe2 C22 121.9(5)
C18 Fe2 C22 40.7(3)
C13 Fe2 C22 123.4(3)
C3 C2 C1 109.5(8)
C3 C2 Fe1 71.1(4)
C1 C2 Fe1 70.6(4)
C53 Fe3 C58 165.9(3)
C53 Fe3 C59 127.9(3)
C58 Fe3 C59 39.9(3)
C53 Fe3 C60 107.5(3)
C58 Fe3 C60 67.7(3)
C59 Fe3 C60 40.9(3)
C53 Fe3 C52 40.2(3)
C58 Fe3 C52 128.6(3)
C59 Fe3 C52 106.6(3)
C60 Fe3 C52 115.8(3)
C53 Fe3 C54 40.6(3)
C58 Fe3 C54 152.3(3)
C59 Fe3 C54 167.2(3)
C60 Fe3 C54 129.8(3)
C52 Fe3 C54 67.9(3)
C53 Fe3 C57 152.1(3)
C58 Fe3 C57 39.8(3)
C59 Fe3 C57 67.1(3)
C60 Fe3 C57 67.2(3)
C52 Fe3 C57 167.5(3)
C54 Fe3 C57 120.5(3)
C53 Fe3 C55 66.9(3)
C58 Fe3 C55 120.1(3)
C59 Fe3 C55 150.3(3)
C60 Fe3 C55 168.7(3)
C52 Fe3 C55 66.9(3)
C54 Fe3 C55 39.7(2)
C57 Fe3 C55 112.8(3)
C53 Fe3 C51 67.0(3)
C58 Fe3 C51 109.7(3)
C59 Fe3 C51 116.4(3)
C60 Fe3 C51 148.6(3)
C52 Fe3 C51 39.7(3)
C54 Fe3 C51 67.4(3)
C57 Fe3 C51 132.0(3)
C55 Fe3 C51 39.9(3)
C53 Fe3 C56 117.6(3)
C58 Fe3 C56 68.0(3)
C59 Fe3 C56 68.5(3)
C60 Fe3 C56 40.4(2)
C52 Fe3 C56 149.2(3)
C54 Fe3 C56 109.9(2)
C57 Fe3 C56 40.3(2)
C55 Fe3 C56 132.1(3)
C51 Fe3 C56 170.2(3)
C2 C3 C4 107.2(7)
C2 C3 Fe1 69.4(4)
C4 C3 Fe1 69.5(4)
C65 Fe4 C72 154.9(3)
C65 Fe4 C66 40.6(3)
C72 Fe4 C66 120.5(3)
C65 Fe4 C69 124.6(3)
C72 Fe4 C69 68.1(3)
C66 Fe4 C69 160.7(3)
C65 Fe4 C67 68.7(3)
C72 Fe4 C67 107.9(3)
C66 Fe4 C67 40.9(3)
C69 Fe4 C67 157.5(3)
C65 Fe4 C70 106.7(3)
C72 Fe4 C70 67.5(3)
C66 Fe4 C70 123.3(3)
C69 Fe4 C70 40.8(3)
C67 Fe4 C70 160.1(3)
C65 Fe4 C64 41.3(3)
C72 Fe4 C64 162.6(3)
C66 Fe4 C64 68.6(3)
C69 Fe4 C64 108.3(3)
C67 Fe4 C64 68.5(3)
C70 Fe4 C64 121.7(3)
C65 Fe4 C68 162.4(3)
C72 Fe4 C68 40.4(2)
C66 Fe4 C68 156.3(3)
C69 Fe4 C68 40.7(2)
C67 Fe4 C68 121.8(3)
C70 Fe4 C68 68.2(3)
C64 Fe4 C68 125.9(3)
C65 Fe4 C71 119.9(3)
C72 Fe4 C71 40.0(3)
C66 Fe4 C71 106.7(3)
C69 Fe4 C71 67.9(3)
C67 Fe4 C71 124.2(3)
C70 Fe4 C71 39.9(3)
C64 Fe4 C71 156.1(3)
C68 Fe4 C71 67.7(3)
C65 Fe4 C63 68.6(3)
C72 Fe4 C63 126.1(3)
C66 Fe4 C63 68.6(3)
C69 Fe4 C63 122.2(2)
C67 Fe4 C63 41.0(2)
C70 Fe4 C63 157.2(3)
C64 Fe4 C63 40.2(2)
C68 Fe4 C63 109.1(2)
C71 Fe4 C63 162.0(3)
C3 C4 C5 107.7(7)
C3 C4 Fe1 70.5(4)
C5 C4 Fe1 69.5(4)
C1 C5 C4 107.3(7)
C1 C5 Fe1 70.7(5)
C4 C5 Fe1 69.5(4)
C7 C6 C10 106.0(7)
C7 C6 C11 130.1(7)
C10 C6 C11 123.8(7)
C7 C6 Fe1 69.4(4)
C10 C6 Fe1 68.7(4)
C11 C6 Fe1 128.7(5)
C6 C7 C8 110.5(9)
C6 C7 Fe1 71.1(4)
C8 C7 Fe1 69.8(5)
C7 C8 C9 106.5(9)
C7 C8 Fe1 70.2(5)
C9 C8 Fe1 69.5(5)
C10 C9 C8 107.6(9)
C10 C9 Fe1 70.0(4)
C8 C9 Fe1 69.5(6)
C9 C10 C6 109.4(9)
C9 C10 Fe1 70.2(5)
C6 C10 Fe1 70.9(4)
C12 C11 C6 126.7(8)
C11 C12 C13 126.4(8)
C17 C13 C14 106.1(7)
C17 C13 C12 130.0(7)
C14 C13 C12 123.8(9)
C17 C13 Fe2 68.5(4)
C14 C13 Fe2 68.3(4)
C12 C13 Fe2 124.7(5)
C15 C14 C13 106.8(10)
C15 C14 Fe2 69.6(5)
C13 C14 Fe2 70.5(4)
C16 C15 C14 110.0(9)
C16 C15 Fe2 70.9(6)
C14 C15 Fe2 69.7(5)
C17 C16 C15 106.4(10)
C17 C16 Fe2 68.8(5)
C15 C16 Fe2 69.0(6)
C16 C17 C13 110.7(9)
C16 C17 Fe2 71.2(5)
C13 C17 Fe2 71.1(5)
C22 C18 C19 109.1(8)
C22 C18 C23 129.5(8)
C19 C18 C23 121.2(9)
C22 C18 Fe2 70.1(4)
C19 C18 Fe2 68.7(4)
C23 C18 Fe2 124.3(5)
C18 C19 C20 101.0(10)
C18 C19 Fe2 69.4(5)
C20 C19 Fe2 67.3(6)
C21 C20 C19 112.5(11)
C21 C20 Fe2 72.2(7)
C19 C20 Fe2 69.5(5)
C20 C21 C22 108.4(13)
C20 C21 Fe2 69.2(7)
C22 C21 Fe2 70.8(6)
C21 C22 C18 108.9(10)
C21 C22 Fe2 69.6(6)
C18 C22 Fe2 69.2(4)
C24 C23 C18 126.4(8)
C23 C24 C25 125.5(7)
C27 C25 C26 114.6(6)
C27 C25 C24 120.9(6)
C26 C25 C24 124.5(6)
C28 C26 C25 121.3(6)
C29 C27 C25 121.7(7)
N30 C28 C26 123.3(6)
N30 C29 C27 123.8(6)
C28 N30 C29 115.1(6)
C28 N30 W1 121.6(4)
C29 N30 W1 123.3(4)
O30 C30 W1 177.0(6)
O31 C31 W1 179.1(7)
O32 C32 W1 179.5(8)
O33 C33 W1 175.4(8)
O34 C34 W1 175.3(8)
C52 C51 C55 107.7(6)
C52 C51 Fe3 69.5(4)
C55 C51 Fe3 69.8(4)
C51 C52 C53 107.9(6)
C51 C52 Fe3 70.8(4)
C53 C52 Fe3 69.4(4)
C52 C53 C54 108.6(6)
C52 C53 Fe3 70.4(4)
C54 C53 Fe3 70.4(3)
C55 C54 C53 106.5(6)
C55 C54 Fe3 70.3(4)
C53 C54 Fe3 68.9(4)
C54 C55 C51 109.2(6)
C54 C55 Fe3 70.0(4)
C51 C55 Fe3 70.3(4)
C57 C56 C60 105.0(6)
C57 C56 C61 126.5(6)
C60 C56 C61 128.5(6)
C57 C56 Fe3 68.5(3)
C60 C56 Fe3 68.0(3)
C61 C56 Fe3 127.0(4)
C58 C57 C56 109.8(6)
C58 C57 Fe3 69.4(4)
C56 C57 Fe3 71.2(3)
C57 C58 C59 108.8(6)
C57 C58 Fe3 70.8(4)
C59 C58 Fe3 70.3(4)
C58 C59 C60 107.4(6)
C58 C59 Fe3 69.8(4)
C60 C59 Fe3 69.6(4)
C59 C60 C56 109.0(6)
C59 C60 Fe3 69.5(4)
C56 C60 Fe3 71.6(4)
C62 C61 C56 125.8(6)
C61 C62 C63 127.4(7)
C64 C63 C67 107.6(6)
C64 C63 C62 129.2(6)
C67 C63 C62 123.2(6)
C64 C63 Fe4 69.1(3)
C67 C63 Fe4 68.5(3)
C62 C63 Fe4 127.4(4)
C63 C64 C65 108.3(6)
C63 C64 Fe4 70.7(4)
C65 C64 Fe4 68.7(4)
C66 C65 C64 107.9(6)
C66 C65 Fe4 69.8(4)
C64 C65 Fe4 70.0(4)
C65 C66 C67 108.5(6)
C65 C66 Fe4 69.6(4)
C67 C66 Fe4 69.9(4)
C66 C67 C63 107.8(6)
C66 C67 Fe4 69.2(4)
C63 C67 Fe4 70.5(3)
C72 C68 C69 106.9(6)
C72 C68 C73 126.6(6)
C69 C68 C73 126.3(6)
C72 C68 Fe4 68.9(4)
C69 C68 Fe4 69.0(4)
C73 C68 Fe4 123.4(4)
C70 C69 C68 107.5(7)
C70 C69 Fe4 69.7(4)
C68 C69 Fe4 70.2(3)
C71 C70 C69 108.3(7)
C71 C70 Fe4 70.6(4)
C69 C70 Fe4 69.5(3)
C70 C71 C72 108.1(6)
C70 C71 Fe4 69.5(4)
C72 C71 Fe4 69.0(4)
C71 C72 C68 109.2(7)
C71 C72 Fe4 71.0(5)
C68 C72 Fe4 70.7(4)
C74 C73 C68 127.1(6)
C73 C74 C75 128.0(6)
C77 C75 C76 114.7(5)
C77 C75 C74 122.3(6)
C76 C75 C74 123.0(6)
C78 C76 C75 120.8(6)
C75 C77 C79 121.7(6)
N79 C78 C76 123.4(6)
C79 N79 C78 115.9(5)
C79 N79 W2 123.4(4)
C78 N79 W2 120.7(4)
N79 C79 C77 123.4(6)
O80 C80 W2 177.8(7)
O81 C81 W2 178.8(8)
O82 C82 W2 177.1(6)
O83 C83 W2 174.9(7)
O84 C84 W2 178.0(7)

loop_
_geom_bond_atom_site_label_1
_geom_bond_atom_site_label_2
_geom_bond_distance
W1 C32 1.977(8)
W1 C33 2.016(10)
W1 C34 2.026(10)
W1 C31 2.032(7)
W1 C30 2.044(7)
W1 N30 2.271(5)
C1 C5 1.365(11)
C1 C2 1.386(10)
C1 Fe1 2.037(7)
Fe1 C2 2.023(8)
Fe1 C10 2.027(7)
Fe1 C8 2.028(9)
Fe1 C4 2.031(7)
Fe1 C5 2.030(7)
Fe1 C9 2.029(8)
Fe1 C7 2.034(7)
Fe1 C3 2.044(7)
Fe1 C6 2.056(7)
W2 C80 1.943(8)
W2 C81 2.024(9)
W2 C82 2.026(8)
W2 C84 2.027(9)
W2 C83 2.033(9)
W2 N79 2.271(5)
Fe2 C20 2.005(9)
Fe2 C17 2.014(8)
Fe2 C14 2.019(8)
Fe2 C15 2.019(8)
Fe2 C19 2.036(9)
Fe2 C21 2.042(11)
Fe2 C16 2.044(10)
Fe2 C18 2.045(7)
Fe2 C13 2.048(7)
Fe2 C22 2.057(8)
C2 C3 1.372(11)
Fe3 C53 2.023(6)
Fe3 C58 2.025(6)
Fe3 C59 2.030(7)
Fe3 C60 2.032(6)
Fe3 C52 2.036(6)
Fe3 C54 2.043(6)
Fe3 C57 2.043(6)
Fe3 C55 2.047(6)
Fe3 C51 2.052(6)
Fe3 C56 2.079(6)
C3 C4 1.393(9)
Fe4 C65 2.029(7)
Fe4 C72 2.030(7)
Fe4 C66 2.032(6)
Fe4 C69 2.039(6)
Fe4 C67 2.042(6)
Fe4 C70 2.042(6)
Fe4 C64 2.046(7)
Fe4 C68 2.055(6)
Fe4 C71 2.057(7)
Fe4 C63 2.068(6)
C4 C5 1.423(10)
C6 C7 1.385(10)
C6 C10 1.410(10)
C6 C11 1.452(9)
C7 C8 1.389(12)
C8 C9 1.420(14)
C9 C10 1.381(11)
C11 C12 1.267(9)
C12 C13 1.488(10)
C13 C17 1.403(11)
C13 C14 1.432(10)
C14 C15 1.406(13)
C15 C16 1.393(15)
C16 C17 1.388(10)
C18 C22 1.427(12)
C18 C19 1.456(12)
C18 C23 1.494(10)
C19 C20 1.490(15)
C20 C21 1.339(17)
C21 C22 1.388(13)
C23 C24 1.294(9)
C24 C25 1.466(9)
C25 C27 1.363(9)
C25 C26 1.382(9)
C26 C28 1.375(9)
C27 C29 1.361(9)
C28 N30 1.329(8)
C29 N30 1.344(8)
O30 C30 1.113(7)
O31 C31 1.133(7)
C32 O32 1.146(9)
O33 C33 1.153(10)
C34 O34 1.160(10)
C51 C52 1.388(10)
C51 C55 1.399(9)
C52 C53 1.395(9)
C53 C54 1.411(9)
C54 C55 1.388(9)
C56 C57 1.421(9)
C56 C60 1.420(8)
C56 C61 1.447(8)
C57 C58 1.386(9)
C58 C59 1.384(10)
C59 C60 1.419(9)
C61 C62 1.295(8)
C62 C63 1.459(8)
C63 C64 1.414(8)
C63 C67 1.439(9)
C64 C65 1.436(9)
C65 C66 1.409(10)
C66 C67 1.422(9)
C68 C72 1.411(9)
C68 C69 1.425(9)
C68 C73 1.454(8)
C69 C70 1.424(9)
C70 C71 1.398(11)
C71 C72 1.399(10)
C73 C74 1.313(8)
C74 C75 1.441(8)
C75 C77 1.375(8)
C75 C76 1.400(8)
C76 C78 1.373(8)
C77 C79 1.376(8)
C78 N79 1.347(7)
N79 C79 1.333(7)
O80 C80 1.167(8)
O81 C81 1.136(9)
O82 C82 1.133(8)
C83 O83 1.143(8)
C84 O84 1.134(9)

loop_
_geom_torsion_atom_site_label_1
_geom_torsion_atom_site_label_2
_geom_torsion_atom_site_label_3
_geom_torsion_atom_site_label_4
_geom_torsion
C5 C1 Fe1 C2 -119.6(8)
C5 C1 Fe1 C10 41.5(12)
C2 C1 Fe1 C10 161.1(9)
C5 C1 Fe1 C8 118.6(6)
C2 C1 Fe1 C8 -121.8(7)
C5 C1 Fe1 C4 -39.1(5)
C2 C1 Fe1 C4 80.5(6)
C2 C1 Fe1 C5 119.6(8)
C5 C1 Fe1 C9 75.7(7)
C2 C1 Fe1 C9 -164.7(6)
C5 C1 Fe1 C7 160.2(5)
C2 C1 Fe1 C7 -80.2(7)
C5 C1 Fe1 C3 -82.7(5)
C2 C1 Fe1 C3 36.9(5)
C5 C1 Fe1 C6 -164.1(7)
C2 C1 Fe1 C6 -44.6(11)
C5 C1 C2 C3 -1.3(10)
Fe1 C1 C2 C3 -60.8(6)
C5 C1 C2 Fe1 59.5(6)
C10 Fe1 C2 C3 -41.9(12)
C8 Fe1 C2 C3 -162.6(5)
C4 Fe1 C2 C3 38.0(5)
C5 Fe1 C2 C3 82.8(5)
C9 Fe1 C2 C3 160.4(11)
C7 Fe1 C2 C3 -120.0(5)
C1 Fe1 C2 C3 119.6(8)
C6 Fe1 C2 C3 -77.8(6)
C10 Fe1 C2 C1 -161.5(9)
C8 Fe1 C2 C1 77.8(7)
C4 Fe1 C2 C1 -81.6(6)
C5 Fe1 C2 C1 -36.7(5)
C9 Fe1 C2 C1 40.9(14)
C7 Fe1 C2 C1 120.4(6)
C3 Fe1 C2 C1 -119.6(8)
C6 Fe1 C2 C1 162.6(5)
C1 C2 C3 C4 1.0(10)
Fe1 C2 C3 C4 -59.5(5)
C1 C2 C3 Fe1 60.5(6)
C10 Fe1 C3 C2 163.2(5)
C8 Fe1 C3 C2 45.1(12)
C4 Fe1 C3 C2 -118.5(7)
C5 Fe1 C3 C2 -80.0(5)
C9 Fe1 C3 C2 -162.7(8)
C7 Fe1 C3 C2 80.2(6)
C1 Fe1 C3 C2 -37.3(5)
C6 Fe1 C3 C2 121.0(5)
C2 Fe1 C3 C4 118.5(7)
C10 Fe1 C3 C4 -78.3(5)
C8 Fe1 C3 C4 163.6(9)
C5 Fe1 C3 C4 38.5(5)
C9 Fe1 C3 C4 -44.2(10)
C7 Fe1 C3 C4 -161.3(5)
C1 Fe1 C3 C4 81.2(5)
C6 Fe1 C3 C4 -120.5(5)
C2 C3 C4 C5 -0.3(9)
Fe1 C3 C4 C5 -59.8(5)
C2 C3 C4 Fe1 59.5(6)
C2 Fe1 C4 C3 -37.4(4)
C10 Fe1 C4 C3 120.6(5)
C8 Fe1 C4 C3 -164.2(11)
C5 Fe1 C4 C3 -118.5(7)
C9 Fe1 C4 C3 162.0(5)
C7 Fe1 C4 C3 48.6(11)
C1 Fe1 C4 C3 -81.1(5)
C6 Fe1 C4 C3 78.6(5)
C2 Fe1 C4 C5 81.0(5)
C10 Fe1 C4 C5 -121.0(5)
C8 Fe1 C4 C5 -45.8(13)
C9 Fe1 C4 C5 -79.5(6)
C7 Fe1 C4 C5 167.1(9)
C1 Fe1 C4 C5 37.4(5)
C3 Fe1 C4 C5 118.5(7)
C6 Fe1 C4 C5 -162.9(5)
C2 C1 C5 C4 1.1(9)
Fe1 C1 C5 C4 60.2(5)
C2 C1 C5 Fe1 -59.1(6)
C3 C4 C5 C1 -0.5(9)
Fe1 C4 C5 C1 -60.9(6)
C3 C4 C5 Fe1 60.5(5)
C2 Fe1 C5 C1 37.4(5)
C10 Fe1 C5 C1 -163.6(5)
C8 Fe1 C5 C1 -80.0(7)
C4 Fe1 C5 C1 117.8(7)
C9 Fe1 C5 C1 -122.7(6)
C7 Fe1 C5 C1 -49.7(11)
C3 Fe1 C5 C1 80.2(5)
C6 Fe1 C5 C1 163.6(7)
C2 Fe1 C5 C4 -80.4(5)
C10 Fe1 C5 C4 78.6(5)
C8 Fe1 C5 C4 162.1(6)
C9 Fe1 C5 C4 119.5(6)
C7 Fe1 C5 C4 -167.5(8)
C1 Fe1 C5 C4 -117.8(7)
C3 Fe1 C5 C4 -37.6(4)
C6 Fe1 C5 C4 45.8(10)
C2 Fe1 C6 C7 -81.5(6)
C10 Fe1 C6 C7 117.6(7)
C8 Fe1 C6 C7 36.3(6)
C4 Fe1 C6 C7 -164.0(5)
C5 Fe1 C6 C7 161.7(8)
C9 Fe1 C6 C7 80.8(6)
C1 Fe1 C6 C7 -48.7(10)
C3 Fe1 C6 C7 -122.3(5)
C2 Fe1 C6 C10 160.9(5)
C8 Fe1 C6 C10 -81.3(6)
C4 Fe1 C6 C10 78.4(5)
C5 Fe1 C6 C10 44.1(10)
C9 Fe1 C6 C10 -36.9(6)
C7 Fe1 C6 C10 -117.6(7)
C1 Fe1 C6 C10 -166.3(8)
C3 Fe1 C6 C10 120.0(5)
C2 Fe1 C6 C11 44.0(9)
C10 Fe1 C6 C11 -116.9(9)
C8 Fe1 C6 C11 161.8(9)
C4 Fe1 C6 C11 -38.5(8)
C5 Fe1 C6 C11 -72.9(11)
C9 Fe1 C6 C11 -153.8(9)
C7 Fe1 C6 C11 125.4(9)
C1 Fe1 C6 C11 76.8(12)
C3 Fe1 C6 C11 3.1(8)
C10 C6 C7 C8 0.4(9)
C11 C6 C7 C8 177.4(7)
Fe1 C6 C7 C8 -58.8(6)
C10 C6 C7 Fe1 59.2(5)
C11 C6 C7 Fe1 -123.7(7)
C2 Fe1 C7 C6 118.7(5)
C10 Fe1 C7 C6 -38.7(4)
C8 Fe1 C7 C6 -121.4(9)
C4 Fe1 C7 C6 40.9(12)
C5 Fe1 C7 C6 -162.9(8)
C9 Fe1 C7 C6 -82.1(6)
C1 Fe1 C7 C6 161.1(4)
C3 Fe1 C7 C6 76.8(6)
C2 Fe1 C7 C8 -120.0(7)
C10 Fe1 C7 C8 82.7(7)
C4 Fe1 C7 C8 162.3(9)
C5 Fe1 C7 C8 -41.5(13)
C9 Fe1 C7 C8 39.2(6)
C1 Fe1 C7 C8 -77.5(8)
C3 Fe1 C7 C8 -161.9(7)
C6 Fe1 C7 C8 121.4(9)
C6 C7 C8 C9 -0.8(10)
Fe1 C7 C8 C9 -60.4(6)
C6 C7 C8 Fe1 59.6(6)
C2 Fe1 C8 C7 80.6(7)
C10 Fe1 C8 C7 -79.8(6)
C4 Fe1 C8 C7 -162.7(9)
C5 Fe1 C8 C7 163.4(6)
C9 Fe1 C8 C7 -117.1(9)
C1 Fe1 C8 C7 122.2(6)
C3 Fe1 C8 C7 47.5(13)
C6 Fe1 C8 C7 -36.0(6)
C2 Fe1 C8 C9 -162.3(5)
C10 Fe1 C8 C9 37.4(5)
C4 Fe1 C8 C9 -45.6(14)
C5 Fe1 C8 C9 -79.5(7)
C7 Fe1 C8 C9 117.1(9)
C1 Fe1 C8 C9 -120.7(6)
C3 Fe1 C8 C9 164.6(8)
C6 Fe1 C8 C9 81.1(6)
C7 C8 C9 C10 1.0(11)
Fe1 C8 C9 C10 -59.9(6)
C7 C8 C9 Fe1 60.8(6)
C2 Fe1 C9 C10 167.6(10)
C8 Fe1 C9 C10 118.7(8)
C4 Fe1 C9 C10 -79.2(6)
C5 Fe1 C9 C10 -121.8(6)
C7 Fe1 C9 C10 80.4(6)
C1 Fe1 C9 C10 -161.9(5)
C3 Fe1 C9 C10 -47.0(11)
C6 Fe1 C9 C10 37.4(5)
C2 Fe1 C9 C8 48.9(14)
C10 Fe1 C9 C8 -118.7(8)
C4 Fe1 C9 C8 162.2(5)
C5 Fe1 C9 C8 119.5(6)
C7 Fe1 C9 C8 -38.3(6)
C1 Fe1 C9 C8 79.4(7)
C3 Fe1 C9 C8 -165.7(7)
C6 Fe1 C9 C8 -81.3(6)
C8 C9 C10 C6 -0.8(10)
Fe1 C9 C10 C6 -60.3(5)
C8 C9 C10 Fe1 59.6(7)
C7 C6 C10 C9 0.3(9)
C11 C6 C10 C9 -177.1(6)
Fe1 C6 C10 C9 59.9(5)
C7 C6 C10 Fe1 -59.6(5)
C11 C6 C10 Fe1 123.1(7)
C2 Fe1 C10 C9 -168.6(10)
C8 Fe1 C10 C9 -38.4(6)
C4 Fe1 C10 C9 119.4(6)
C5 Fe1 C10 C9 76.8(7)
C7 Fe1 C10 C9 -81.9(6)
C1 Fe1 C10 C9 46.5(13)
C3 Fe1 C10 C9 160.9(6)
C6 Fe1 C10 C9 -119.9(8)
C2 Fe1 C10 C6 -48.7(12)
C8 Fe1 C10 C6 81.4(5)
C4 Fe1 C10 C6 -120.7(5)
C5 Fe1 C10 C6 -163.4(4)
C9 Fe1 C10 C6 119.9(8)
C7 Fe1 C10 C6 37.9(4)
C1 Fe1 C10 C6 166.3(9)
C3 Fe1 C10 C6 -79.3(6)
C7 C6 C11 C12 -9.5(13)
C10 C6 C11 C12 167.1(7)
Fe1 C6 C11 C12 -104.3(9)
C6 C11 C12 C13 -179.1(6)
C11 C12 C13 C17 19.4(12)
C11 C12 C13 C14 -165.1(7)
C11 C12 C13 Fe2 109.3(9)
C20 Fe2 C13 C17 -156.5(13)
C14 Fe2 C13 C17 -118.5(7)
C15 Fe2 C13 C17 -79.8(6)
C19 Fe2 C13 C17 166.4(5)
C21 Fe2 C13 C17 40.2(12)
C16 Fe2 C13 C17 -36.5(5)
C18 Fe2 C13 C17 121.8(5)
C22 Fe2 C13 C17 78.3(6)
C20 Fe2 C13 C14 -38.0(16)
C17 Fe2 C13 C14 118.5(7)
C15 Fe2 C13 C14 38.7(6)
C19 Fe2 C13 C14 -75.1(7)
C21 Fe2 C13 C14 158.7(10)
C16 Fe2 C13 C14 82.0(6)
C18 Fe2 C13 C14 -119.7(6)
C22 Fe2 C13 C14 -163.2(6)
C20 Fe2 C13 C12 79.0(15)
C17 Fe2 C13 C12 -124.5(9)
C14 Fe2 C13 C12 117.0(10)
C15 Fe2 C13 C12 155.6(10)
C19 Fe2 C13 C12 41.9(9)
C21 Fe2 C13 C12 -84.4(13)
C16 Fe2 C13 C12 -161.0(9)
C18 Fe2 C13 C12 -2.7(9)
C22 Fe2 C13 C12 -46.3(9)
C17 C13 C14 C15 -2.1(8)
C12 C13 C14 C15 -178.6(6)
Fe2 C13 C14 C15 -60.4(5)
C17 C13 C14 Fe2 58.3(5)
C12 C13 C14 Fe2 -118.2(6)
C20 Fe2 C14 C15 -74.0(9)
C17 Fe2 C14 C15 79.5(7)
C19 Fe2 C14 C15 -118.2(7)
C21 Fe2 C14 C15 -37.5(18)
C16 Fe2 C14 C15 36.4(6)
C18 Fe2 C14 C15 -161.1(7)
C13 Fe2 C14 C15 117.3(9)
C22 Fe2 C14 C15 162.5(12)
C20 Fe2 C14 C13 168.6(6)
C17 Fe2 C14 C13 -37.8(5)
C15 Fe2 C14 C13 -117.3(9)
C19 Fe2 C14 C13 124.5(6)
C21 Fe2 C14 C13 -154.8(14)
C16 Fe2 C14 C13 -80.9(6)
C18 Fe2 C14 C13 81.6(6)
C22 Fe2 C14 C13 45.2(15)
C13 C14 C15 C16 1.4(10)
Fe2 C14 C15 C16 -59.6(7)
C13 C14 C15 Fe2 61.0(5)
C20 Fe2 C15 C16 -113.4(7)
C17 Fe2 C15 C16 38.0(6)
C14 Fe2 C15 C16 120.9(9)
C19 Fe2 C15 C16 -159.0(6)
C21 Fe2 C15 C16 -73.6(8)
C18 Fe2 C15 C16 171.3(8)
C13 Fe2 C15 C16 81.8(6)
C22 Fe2 C15 C16 -43.6(13)
C20 Fe2 C15 C14 125.6(7)
C17 Fe2 C15 C14 -83.0(6)
C19 Fe2 C15 C14 80.1(7)
C21 Fe2 C15 C14 165.5(7)
C16 Fe2 C15 C14 -120.9(9)
C18 Fe2 C15 C14 50.3(12)
C13 Fe2 C15 C14 -39.1(6)
C22 Fe2 C15 C14 -164.6(9)
C14 C15 C16 C17 -0.1(11)
Fe2 C15 C16 C17 -58.9(6)
C14 C15 C16 Fe2 58.8(6)
C20 Fe2 C16 C17 -157.9(7)
C14 Fe2 C16 C17 81.3(6)
C15 Fe2 C16 C17 118.2(9)
C19 Fe2 C16 C17 166.4(9)
C21 Fe2 C16 C17 -118.9(7)
C18 Fe2 C16 C17 -53.0(13)
C13 Fe2 C16 C17 36.8(5)
C22 Fe2 C16 C17 -79.9(7)
C20 Fe2 C16 C15 83.9(8)
C17 Fe2 C16 C15 -118.2(9)
C14 Fe2 C16 C15 -36.9(6)
C19 Fe2 C16 C15 48.2(13)
C21 Fe2 C16 C15 122.8(7)
C18 Fe2 C16 C15 -171.3(8)
C13 Fe2 C16 C15 -81.4(6)
C22 Fe2 C16 C15 161.9(6)
C15 C16 C17 C13 -1.4(10)
Fe2 C16 C17 C13 -60.3(6)
C15 C16 C17 Fe2 59.0(7)
C14 C13 C17 C16 2.2(9)
C12 C13 C17 C16 178.4(7)
Fe2 C13 C17 C16 60.4(6)
C14 C13 C17 Fe2 -58.2(5)
C12 C13 C17 Fe2 118.0(7)
C20 Fe2 C17 C16 46.2(12)
C14 Fe2 C17 C16 -82.2(7)
C15 Fe2 C17 C16 -38.1(7)
C19 Fe2 C17 C16 -161.0(12)
C21 Fe2 C17 C16 76.8(8)
C18 Fe2 C17 C16 160.0(7)
C13 Fe2 C17 C16 -120.8(8)
C22 Fe2 C17 C16 118.5(7)
C20 Fe2 C17 C13 167.0(9)
C14 Fe2 C17 C13 38.5(5)
C15 Fe2 C17 C13 82.7(6)
C19 Fe2 C17 C13 -40.2(14)
C21 Fe2 C17 C13 -162.4(5)
C16 Fe2 C17 C13 120.8(8)
C18 Fe2 C17 C13 -79.2(6)
C22 Fe2 C17 C13 -120.7(5)
C20 Fe2 C18 C22 77.9(7)
C17 Fe2 C18 C22 -75.3(6)
C14 Fe2 C18 C22 -162.0(5)
C15 Fe2 C18 C22 160.4(9)
C19 Fe2 C18 C22 121.0(7)
C21 Fe2 C18 C22 36.2(6)
C16 Fe2 C18 C22 -36.0(12)
C13 Fe2 C18 C22 -118.0(5)
C20 Fe2 C18 C19 -43.1(7)
C17 Fe2 C18 C19 163.8(6)
C14 Fe2 C18 C19 77.0(6)
C15 Fe2 C18 C19 39.4(12)
C21 Fe2 C18 C19 -84.8(7)
C16 Fe2 C18 C19 -157.0(9)
C13 Fe2 C18 C19 121.0(6)
C22 Fe2 C18 C19 -121.0(7)
C20 Fe2 C18 C23 -157.2(10)
C17 Fe2 C18 C23 49.7(10)
C14 Fe2 C18 C23 -37.1(10)
C15 Fe2 C18 C23 -74.7(13)
C19 Fe2 C18 C23 -114.1(11)
C21 Fe2 C18 C23 161.1(10)
C16 Fe2 C18 C23 88.9(13)
C13 Fe2 C18 C23 6.9(9)
C22 Fe2 C18 C23 124.9(10)
C22 C18 C19 C20 1.9(8)
C23 C18 C19 C20 178.5(7)
Fe2 C18 C19 C20 60.4(5)
C22 C18 C19 Fe2 -58.6(5)
C23 C18 C19 Fe2 118.1(6)
C20 Fe2 C19 C18 112.2(9)
C17 Fe2 C19 C18 -49.9(15)
C14 Fe2 C19 C18 -122.7(6)
C15 Fe2 C19 C18 -165.1(6)
C21 Fe2 C19 C18 78.7(6)
C16 Fe2 C19 C18 160.7(10)
C13 Fe2 C19 C18 -80.9(6)
C22 Fe2 C19 C18 36.5(5)
C17 Fe2 C19 C20 -162.2(12)
C14 Fe2 C19 C20 125.0(7)
C15 Fe2 C19 C20 82.7(8)
C21 Fe2 C19 C20 -33.6(6)
C16 Fe2 C19 C20 48.5(14)
C18 Fe2 C19 C20 -112.2(9)
C13 Fe2 C19 C20 166.9(7)
C22 Fe2 C19 C20 -75.7(7)
C18 C19 C20 C21 -2.6(12)
Fe2 C19 C20 C21 59.4(9)
C18 C19 C20 Fe2 -62.0(5)
C17 Fe2 C20 C21 45.2(13)
C14 Fe2 C20 C21 160.6(7)
C15 Fe2 C20 C21 119.4(9)
C19 Fe2 C20 C21 -123.4(11)
C16 Fe2 C20 C21 77.1(9)
C18 Fe2 C20 C21 -81.8(8)
C13 Fe2 C20 C21 -169.2(11)
C22 Fe2 C20 C21 -37.5(8)
C17 Fe2 C20 C19 168.6(7)
C14 Fe2 C20 C19 -76.0(7)
C15 Fe2 C20 C19 -117.3(7)
C21 Fe2 C20 C19 123.4(11)
C16 Fe2 C20 C19 -159.5(6)
C18 Fe2 C20 C19 41.6(6)
C13 Fe2 C20 C19 -45.8(17)
C22 Fe2 C20 C19 85.9(6)
C19 C20 C21 C22 2.3(14)
Fe2 C20 C21 C22 60.2(8)
C19 C20 C21 Fe2 -57.8(8)
C17 Fe2 C21 C20 -158.1(7)
C14 Fe2 C21 C20 -50(2)
C15 Fe2 C21 C20 -78.1(10)
C19 Fe2 C21 C20 37.4(8)
C16 Fe2 C21 C20 -117.8(8)
C18 Fe2 C21 C20 82.1(9)
C13 Fe2 C21 C20 173.2(7)
C22 Fe2 C21 C20 119.3(13)
C20 Fe2 C21 C22 -119.3(13)
C17 Fe2 C21 C22 82.6(8)
C14 Fe2 C21 C22 -169.5(12)
C15 Fe2 C21 C22 162.6(7)
C19 Fe2 C21 C22 -81.9(7)
C16 Fe2 C21 C22 122.9(8)
C18 Fe2 C21 C22 -37.2(7)
C13 Fe2 C21 C22 53.9(15)
C20 C21 C22 C18 -1.0(13)
Fe2 C21 C22 C18 58.2(6)
C20 C21 C22 Fe2 -59.2(9)
C19 C18 C22 C21 -0.7(10)
C23 C18 C22 C21 -176.9(8)
Fe2 C18 C22 C21 -58.4(7)
C19 C18 C22 Fe2 57.7(5)
C23 C18 C22 Fe2 -118.5(8)
C20 Fe2 C22 C21 36.6(9)
C17 Fe2 C22 C21 -114.9(8)
C14 Fe2 C22 C21 169.2(12)
C15 Fe2 C22 C21 -41.6(15)
C19 Fe2 C22 C21 83.3(8)
C16 Fe2 C22 C21 -73.2(9)
C18 Fe2 C22 C21 120.7(10)
C13 Fe2 C22 C21 -156.7(8)
C20 Fe2 C22 C18 -84.1(7)
C17 Fe2 C22 C18 124.4(5)
C14 Fe2 C22 C18 48.5(14)
C15 Fe2 C22 C18 -162.3(10)
C19 Fe2 C22 C18 -37.4(5)
C21 Fe2 C22 C18 -120.7(10)
C16 Fe2 C22 C18 166.1(5)
C13 Fe2 C22 C18 82.6(6)
C22 C18 C23 C24 -8.2(12)
C19 C18 C23 C24 176.0(7)
Fe2 C18 C23 C24 -99.8(9)
C18 C23 C24 C25 -178.8(6)
C23 C24 C25 C27 -177.5(7)
C23 C24 C25 C26 5.5(11)
C27 C25 C26 C28 3.3(11)
C24 C25 C26 C28 -179.6(7)
C26 C25 C27 C29 -3.5(10)
C24 C25 C27 C29 179.2(6)
C25 C26 C28 N30 -0.4(13)
C25 C27 C29 N30 0.8(11)
C26 C28 N30 C29 -2.4(11)
C26 C28 N30 W1 175.8(6)
C27 C29 N30 C28 2.2(10)
C27 C29 N30 W1 -176.0(5)
C32 W1 N30 C28 -103(7)
C33 W1 N30 C28 -133.6(6)
C34 W1 N30 C28 44.7(6)
C31 W1 N30 C28 134.3(6)
C30 W1 N30 C28 -42.0(6)
C32 W1 N30 C29 75(7)
C33 W1 N30 C29 44.4(5)
C34 W1 N30 C29 -137.3(5)
C31 W1 N30 C29 -47.7(6)
C30 W1 N30 C29 136.0(5)
C32 W1 C30 O30 -94(12)
C33 W1 C30 O30 179(100)
C34 W1 C30 O30 -7(12)
C31 W1 C30 O30 1(15)
N30 W1 C30 O30 88(12)
C32 W1 C31 O31 -35(52)
C33 W1 C31 O31 53(52)
C34 W1 C31 O31 -122(52)
C30 W1 C31 O31 -130(51)
N30 W1 C31 O31 143(52)
C33 W1 C32 O32 -47(100)
C34 W1 C32 O32 135(100)
C31 W1 C32 O32 45(100)
C30 W1 C32 O32 -138(100)
N30 W1 C32 O32 -77(100)
C32 W1 C33 O33 -9(9)
C34 W1 C33 O33 7(11)
C31 W1 C33 O33 -99(9)
C30 W1 C33 O33 81(9)
N30 W1 C33 O33 170(9)
C32 W1 C34 O34 24(10)
C33 W1 C34 O34 9(12)
C31 W1 C34 O34 115(10)
C30 W1 C34 O34 -66(10)
N30 W1 C34 O34 -155(10)
C53 Fe3 C51 C52 38.0(4)
C58 Fe3 C51 C52 -127.3(5)
C59 Fe3 C51 C52 -84.4(5)
C60 Fe3 C51 C52 -48.2(7)
C54 Fe3 C51 C52 82.2(5)
C57 Fe3 C51 C52 -166.5(4)
C55 Fe3 C51 C52 118.9(6)
C56 Fe3 C51 C52 158.0(14)
C53 Fe3 C51 C55 -80.9(4)
C58 Fe3 C51 C55 113.8(4)
C59 Fe3 C51 C55 156.7(4)
C60 Fe3 C51 C55 -167.1(5)
C52 Fe3 C51 C55 -118.9(6)
C54 Fe3 C51 C55 -36.7(4)
C57 Fe3 C51 C55 74.6(5)
C56 Fe3 C51 C55 39.1(17)
C55 C51 C52 C53 -0.1(7)
Fe3 C51 C52 C53 -59.7(5)
C55 C51 C52 Fe3 59.6(4)
C53 Fe3 C52 C51 -118.6(6)
C58 Fe3 C52 C51 73.3(5)
C59 Fe3 C52 C51 111.5(5)
C60 Fe3 C52 C51 154.5(4)
C54 Fe3 C52 C51 -80.7(4)
C57 Fe3 C52 C51 53.5(15)
C55 Fe3 C52 C51 -37.6(4)
C56 Fe3 C52 C51 -172.8(5)
C58 Fe3 C52 C53 -168.0(4)
C59 Fe3 C52 C53 -129.9(5)
C60 Fe3 C52 C53 -86.9(5)
C54 Fe3 C52 C53 37.9(4)
C57 Fe3 C52 C53 172.2(12)
C55 Fe3 C52 C53 81.0(5)
C51 Fe3 C52 C53 118.6(6)
C56 Fe3 C52 C53 -54.2(7)
C51 C52 C53 C54 0.2(8)
Fe3 C52 C53 C54 -60.4(5)
C51 C52 C53 Fe3 60.6(5)
C58 Fe3 C53 C52 41.7(13)
C59 Fe3 C53 C52 68.9(5)
C60 Fe3 C53 C52 109.5(5)
C54 Fe3 C53 C52 -119.0(6)
C57 Fe3 C53 C52 -176.4(6)
C55 Fe3 C53 C52 -81.0(5)
C51 Fe3 C53 C52 -37.5(4)
C56 Fe3 C53 C52 152.1(4)
C58 Fe3 C53 C54 160.7(10)
C59 Fe3 C53 C54 -172.1(4)
C60 Fe3 C53 C54 -131.5(4)
C52 Fe3 C53 C54 119.0(6)
C57 Fe3 C53 C54 -57.4(8)
C55 Fe3 C53 C54 38.0(4)
C51 Fe3 C53 C54 81.5(4)
C56 Fe3 C53 C54 -88.9(4)
C52 C53 C54 C55 -0.3(7)
Fe3 C53 C54 C55 -60.6(4)
C52 C53 C54 Fe3 60.4(5)
C53 Fe3 C54 C55 117.5(6)
C58 Fe3 C54 C55 -52.6(7)
C59 Fe3 C54 C55 146.9(11)
C60 Fe3 C54 C55 -174.2(4)
C52 Fe3 C54 C55 80.0(4)
C57 Fe3 C54 C55 -89.7(4)
C51 Fe3 C54 C55 36.9(4)
C56 Fe3 C54 C55 -133.0(4)
C58 Fe3 C54 C53 -170.0(5)
C59 Fe3 C54 C53 29.4(14)
C60 Fe3 C54 C53 68.4(5)
C52 Fe3 C54 C53 -37.5(4)
C57 Fe3 C54 C53 152.8(4)
C55 Fe3 C54 C53 -117.5(6)
C51 Fe3 C54 C53 -80.6(4)
C56 Fe3 C54 C53 109.5(4)
C53 C54 C55 C51 0.2(7)
Fe3 C54 C55 C51 -59.5(4)
C53 C54 C55 Fe3 59.7(4)
C52 C51 C55 C54 -0.1(7)
Fe3 C51 C55 C54 59.3(4)
C52 C51 C55 Fe3 -59.4(5)
C53 Fe3 C55 C54 -38.9(4)
C58 Fe3 C55 C54 154.8(4)
C59 Fe3 C55 C54 -165.9(5)
C60 Fe3 C55 C54 23.5(15)
C52 Fe3 C55 C54 -82.8(4)
C57 Fe3 C55 C54 110.8(4)
C51 Fe3 C55 C54 -120.2(6)
C56 Fe3 C55 C54 68.1(5)
C53 Fe3 C55 C51 81.3(4)
C58 Fe3 C55 C51 -85.0(5)
C59 Fe3 C55 C51 -45.7(7)
C60 Fe3 C55 C51 143.7(13)
C52 Fe3 C55 C51 37.4(4)
C54 Fe3 C55 C51 120.2(6)
C57 Fe3 C55 C51 -129.0(4)
C56 Fe3 C55 C51 -171.7(4)
C53 Fe3 C56 C57 157.8(4)
C58 Fe3 C56 C57 -36.4(4)
C59 Fe3 C56 C57 -79.5(4)
C60 Fe3 C56 C57 -117.3(6)
C52 Fe3 C56 C57 -166.0(5)
C54 Fe3 C56 C57 114.0(4)
C55 Fe3 C56 C57 75.0(5)
C51 Fe3 C56 C57 41.9(16)
C53 Fe3 C56 C60 -84.8(5)
C58 Fe3 C56 C60 80.9(4)
C59 Fe3 C56 C60 37.8(4)
C52 Fe3 C56 C60 -48.7(7)
C54 Fe3 C56 C60 -128.7(4)
C57 Fe3 C56 C60 117.3(6)
C55 Fe3 C56 C60 -167.7(4)
C51 Fe3 C56 C60 159.3(14)
C53 Fe3 C56 C61 37.6(7)
C58 Fe3 C56 C61 -156.6(7)
C59 Fe3 C56 C61 160.3(7)
C60 Fe3 C56 C61 122.5(8)
C52 Fe3 C56 C61 73.8(8)
C54 Fe3 C56 C61 -6.2(6)
C57 Fe3 C56 C61 -120.2(7)
C55 Fe3 C56 C61 -45.2(7)
C51 Fe3 C56 C61 -78.3(17)
C60 C56 C57 C58 0.3(7)
C61 C56 C57 C58 179.6(5)
Fe3 C56 C57 C58 58.8(4)
C60 C56 C57 Fe3 -58.5(4)
C61 C56 C57 Fe3 120.8(6)
C53 Fe3 C57 C58 -166.4(6)
C59 Fe3 C57 C58 -37.5(4)
C60 Fe3 C57 C58 -82.0(5)
C52 Fe3 C57 C58 24.4(16)
C54 Fe3 C57 C58 154.1(4)
C55 Fe3 C57 C58 110.2(5)
C51 Fe3 C57 C58 68.1(6)
C56 Fe3 C57 C58 -120.7(6)
C53 Fe3 C57 C56 -45.7(8)
C58 Fe3 C57 C56 120.7(6)
C59 Fe3 C57 C56 83.2(4)
C60 Fe3 C57 C56 38.7(4)
C52 Fe3 C57 C56 145.1(13)
C54 Fe3 C57 C56 -85.2(4)
C55 Fe3 C57 C56 -129.0(4)
C51 Fe3 C57 C56 -171.2(4)
C56 C57 C58 C59 0.4(7)
Fe3 C57 C58 C59 60.3(5)
C56 C57 C58 Fe3 -59.9(4)
C53 Fe3 C58 C57 153.2(11)
C59 Fe3 C58 C57 119.1(6)
C60 Fe3 C58 C57 80.6(4)
C52 Fe3 C58 C57 -173.4(4)
C54 Fe3 C58 C57 -54.3(7)
C55 Fe3 C58 C57 -90.2(5)
C51 Fe3 C58 C57 -132.9(4)
C56 Fe3 C58 C57 36.9(4)
C53 Fe3 C58 C59 34.1(13)
C60 Fe3 C58 C59 -38.5(4)
C52 Fe3 C58 C59 67.5(5)
C54 Fe3 C58 C59 -173.4(5)
C57 Fe3 C58 C59 -119.1(6)
C55 Fe3 C58 C59 150.7(4)
C51 Fe3 C58 C59 108.0(5)
C56 Fe3 C58 C59 -82.2(4)
C57 C58 C59 C60 -0.9(7)
Fe3 C58 C59 C60 59.7(5)
C57 C58 C59 Fe3 -60.6(4)
C53 Fe3 C59 C58 -170.0(4)
C60 Fe3 C59 C58 118.5(6)
C52 Fe3 C59 C58 -131.1(5)
C54 Fe3 C59 C58 166.1(11)
C57 Fe3 C59 C58 37.4(4)
C55 Fe3 C59 C58 -58.7(7)
C51 Fe3 C59 C58 -89.5(5)
C56 Fe3 C59 C58 81.1(4)
C53 Fe3 C59 C60 71.5(5)
C58 Fe3 C59 C60 -118.5(6)
C52 Fe3 C59 C60 110.4(5)
C54 Fe3 C59 C60 47.6(14)
C57 Fe3 C59 C60 -81.1(4)
C55 Fe3 C59 C60 -177.2(5)
C51 Fe3 C59 C60 152.0(4)
C56 Fe3 C59 C60 -37.4(4)
C58 C59 C60 C56 1.1(7)
Fe3 C59 C60 C56 60.9(4)
C58 C59 C60 Fe3 -59.8(5)
C57 C56 C60 C59 -0.8(7)
C61 C56 C60 C59 179.9(6)
Fe3 C56 C60 C59 -59.7(4)
C57 C56 C60 Fe3 58.8(4)
C61 C56 C60 Fe3 -120.5(6)
C53 Fe3 C60 C59 -128.3(5)
C58 Fe3 C60 C59 37.6(4)
C52 Fe3 C60 C59 -85.8(5)
C54 Fe3 C60 C59 -167.7(4)
C57 Fe3 C60 C59 80.8(4)
C55 Fe3 C60 C59 172.9(12)
C51 Fe3 C60 C59 -53.9(7)
C56 Fe3 C60 C59 119.4(6)
C53 Fe3 C60 C56 112.2(4)
C58 Fe3 C60 C56 -81.9(4)
C59 Fe3 C60 C56 -119.4(6)
C52 Fe3 C60 C56 154.7(4)
C54 Fe3 C60 C56 72.8(5)
C57 Fe3 C60 C56 -38.6(4)
C55 Fe3 C60 C56 53.5(15)
C51 Fe3 C60 C56 -173.3(5)
C57 C56 C61 C62 167.1(6)
C60 C56 C61 C62 -13.8(10)
Fe3 C56 C61 C62 -103.8(7)
C56 C61 C62 C63 -179.9(5)
C61 C62 C63 C64 10.1(10)
C61 C62 C63 C67 -170.3(6)
C61 C62 C63 Fe4 102.6(7)
C65 Fe4 C63 C64 -38.1(4)
C72 Fe4 C63 C64 165.3(4)
C66 Fe4 C63 C64 -81.8(4)
C69 Fe4 C63 C64 80.2(5)
C67 Fe4 C63 C64 -119.9(6)
C70 Fe4 C63 C64 44.2(9)
C68 Fe4 C63 C64 123.4(4)
C71 Fe4 C63 C64 -159.9(8)
C65 Fe4 C63 C67 81.8(4)
C72 Fe4 C63 C67 -74.9(5)
C66 Fe4 C63 C67 38.0(4)
C69 Fe4 C63 C67 -160.0(4)
C70 Fe4 C63 C67 164.1(7)
C64 Fe4 C63 C67 119.9(6)
C68 Fe4 C63 C67 -116.8(4)
C71 Fe4 C63 C67 -40.1(10)
C65 Fe4 C63 C62 -162.1(7)
C72 Fe4 C63 C62 41.2(7)
C66 Fe4 C63 C62 154.2(7)
C69 Fe4 C63 C62 -43.8(7)
C67 Fe4 C63 C62 116.1(8)
C70 Fe4 C63 C62 -79.8(10)
C64 Fe4 C63 C62 -124.0(8)
C68 Fe4 C63 C62 -0.7(7)
C71 Fe4 C63 C62 76.0(11)
C67 C63 C64 C65 0.8(7)
C62 C63 C64 C65 -179.5(6)
Fe4 C63 C64 C65 58.7(4)
C67 C63 C64 Fe4 -57.8(4)
C62 C63 C64 Fe4 121.9(6)
C65 Fe4 C64 C63 119.5(6)
C72 Fe4 C64 C63 -43.5(11)
C66 Fe4 C64 C63 81.7(4)
C69 Fe4 C64 C63 -118.6(4)
C67 Fe4 C64 C63 37.7(4)
C70 Fe4 C64 C63 -161.5(4)
C68 Fe4 C64 C63 -76.8(4)
C71 Fe4 C64 C63 164.8(6)
C72 Fe4 C64 C65 -163.0(8)
C66 Fe4 C64 C65 -37.8(4)
C69 Fe4 C64 C65 121.9(4)
C67 Fe4 C64 C65 -81.8(4)
C70 Fe4 C64 C65 79.0(5)
C68 Fe4 C64 C65 163.7(4)
C71 Fe4 C64 C65 45.3(9)
C63 Fe4 C64 C65 -119.5(6)
C63 C64 C65 C66 -0.1(8)
Fe4 C64 C65 C66 59.8(5)
C63 C64 C65 Fe4 -59.9(4)
C72 Fe4 C65 C66 49.3(9)
C69 Fe4 C65 C66 163.2(4)
C67 Fe4 C65 C66 -37.5(4)
C70 Fe4 C65 C66 122.0(5)
C64 Fe4 C65 C66 -118.8(6)
C68 Fe4 C65 C66 -167.6(8)
C71 Fe4 C65 C66 80.7(5)
C63 Fe4 C65 C66 -81.6(4)
C72 Fe4 C65 C64 168.1(6)
C66 Fe4 C65 C64 118.8(6)
C69 Fe4 C65 C64 -78.1(5)
C67 Fe4 C65 C64 81.2(4)
C70 Fe4 C65 C64 -119.3(4)
C68 Fe4 C65 C64 -48.8(10)
C71 Fe4 C65 C64 -160.6(4)
C63 Fe4 C65 C64 37.1(4)
C64 C65 C66 C67 -0.7(8)
Fe4 C65 C66 C67 59.3(5)
C64 C65 C66 Fe4 -59.9(5)
C72 Fe4 C66 C65 -158.1(4)
C69 Fe4 C66 C65 -46.1(11)
C67 Fe4 C66 C65 119.8(6)
C70 Fe4 C66 C65 -76.3(6)
C64 Fe4 C66 C65 38.4(4)
C68 Fe4 C66 C65 170.7(6)
C71 Fe4 C66 C65 -116.8(5)
C63 Fe4 C66 C65 81.7(4)
C65 Fe4 C66 C67 -119.8(6)
C72 Fe4 C66 C67 82.1(5)
C69 Fe4 C66 C67 -165.9(8)
C70 Fe4 C66 C67 163.8(5)
C64 Fe4 C66 C67 -81.5(4)
C68 Fe4 C66 C67 50.9(8)
C71 Fe4 C66 C67 123.4(5)
C63 Fe4 C66 C67 -38.1(4)
C65 C66 C67 C63 1.2(7)
Fe4 C66 C67 C63 60.2(4)
C65 C66 C67 Fe4 -59.0(5)
C64 C63 C67 C66 -1.2(7)
C62 C63 C67 C66 179.0(5)
Fe4 C63 C67 C66 -59.4(4)
C64 C63 C67 Fe4 58.2(4)
C62 C63 C67 Fe4 -121.6(6)
C65 Fe4 C67 C66 37.3(4)
C72 Fe4 C67 C66 -116.3(5)
C69 Fe4 C67 C66 167.9(7)
C70 Fe4 C67 C66 -43.1(11)
C64 Fe4 C67 C66 81.7(5)
C68 Fe4 C67 C66 -158.5(4)
C71 Fe4 C67 C66 -75.2(6)
C63 Fe4 C67 C66 118.7(6)
C65 Fe4 C67 C63 -81.4(4)
C72 Fe4 C67 C63 125.0(4)
C66 Fe4 C67 C63 -118.7(6)
C69 Fe4 C67 C63 49.2(9)
C70 Fe4 C67 C63 -161.9(9)
C64 Fe4 C67 C63 -37.0(4)
C68 Fe4 C67 C63 82.8(4)
C71 Fe4 C67 C63 166.0(4)
C65 Fe4 C68 C72 -156.9(8)
C66 Fe4 C68 C72 43.5(8)
C69 Fe4 C68 C72 -118.8(6)
C67 Fe4 C68 C72 80.1(5)
C70 Fe4 C68 C72 -80.5(5)
C64 Fe4 C68 C72 165.4(4)
C71 Fe4 C68 C72 -37.3(4)
C63 Fe4 C68 C72 123.7(4)
C65 Fe4 C68 C69 -38.1(10)
C72 Fe4 C68 C69 118.8(6)
C66 Fe4 C68 C69 162.3(6)
C67 Fe4 C68 C69 -161.0(4)
C70 Fe4 C68 C69 38.3(4)
C64 Fe4 C68 C69 -75.8(5)
C71 Fe4 C68 C69 81.5(4)
C63 Fe4 C68 C69 -117.5(4)
C65 Fe4 C68 C73 82.4(10)
C72 Fe4 C68 C73 -120.7(7)
C66 Fe4 C68 C73 -77.2(9)
C69 Fe4 C68 C73 120.5(7)
C67 Fe4 C68 C73 -40.6(6)
C70 Fe4 C68 C73 158.8(6)
C64 Fe4 C68 C73 44.6(6)
C71 Fe4 C68 C73 -158.0(6)
C63 Fe4 C68 C73 3.0(6)
C72 C68 C69 C70 -1.4(7)
C73 C68 C69 C70 -176.8(5)
Fe4 C68 C69 C70 -60.0(4)
C72 C68 C69 Fe4 58.7(4)
C73 C68 C69 Fe4 -116.7(6)
C65 Fe4 C69 C70 -74.8(6)
C72 Fe4 C69 C70 80.5(5)
C66 Fe4 C69 C70 -40.1(11)
C67 Fe4 C69 C70 164.4(7)
C64 Fe4 C69 C70 -117.6(5)
C68 Fe4 C69 C70 118.3(6)
C71 Fe4 C69 C70 37.2(5)
C63 Fe4 C69 C70 -159.7(5)
C65 Fe4 C69 C68 166.9(4)
C72 Fe4 C69 C68 -37.7(4)
C66 Fe4 C69 C68 -158.3(8)
C67 Fe4 C69 C68 46.2(9)
C70 Fe4 C69 C68 -118.3(6)
C64 Fe4 C69 C68 124.1(4)
C71 Fe4 C69 C68 -81.1(5)
C63 Fe4 C69 C68 82.1(4)
C68 C69 C70 C71 0.2(8)
Fe4 C69 C70 C71 -60.2(5)
C68 C69 C70 Fe4 60.3(4)
C65 Fe4 C70 C71 -116.9(5)
C72 Fe4 C70 C71 37.1(4)
C66 Fe4 C70 C71 -75.6(6)
C69 Fe4 C70 C71 119.2(7)
C67 Fe4 C70 C71 -43.3(12)
C64 Fe4 C70 C71 -159.5(4)
C68 Fe4 C70 C71 80.9(5)
C63 Fe4 C70 C71 168.6(6)
C65 Fe4 C70 C69 123.9(5)
C72 Fe4 C70 C69 -82.0(5)
C66 Fe4 C70 C69 165.3(5)
C67 Fe4 C70 C69 -162.4(8)
C64 Fe4 C70 C69 81.4(5)
C68 Fe4 C70 C69 -38.3(4)
C71 Fe4 C70 C69 -119.2(7)
C63 Fe4 C70 C69 49.4(10)
C69 C70 C71 C72 1.1(8)
Fe4 C70 C71 C72 -58.4(5)
C69 C70 C71 Fe4 59.5(5)
C65 Fe4 C71 C70 80.2(5)
C72 Fe4 C71 C70 -119.9(6)
C66 Fe4 C71 C70 122.3(5)
C69 Fe4 C71 C70 -38.0(4)
C67 Fe4 C71 C70 163.6(4)
C64 Fe4 C71 C70 47.4(9)
C68 Fe4 C71 C70 -82.2(4)
C63 Fe4 C71 C70 -165.7(7)
C65 Fe4 C71 C72 -160.0(4)
C66 Fe4 C71 C72 -117.8(5)
C69 Fe4 C71 C72 81.8(4)
C67 Fe4 C71 C72 -76.5(5)
C70 Fe4 C71 C72 119.9(6)
C64 Fe4 C71 C72 167.3(6)
C68 Fe4 C71 C72 37.7(4)
C63 Fe4 C71 C72 -45.8(10)
C70 C71 C72 C68 -2.0(8)
Fe4 C71 C72 C68 -60.7(5)
C70 C71 C72 Fe4 58.7(5)
C69 C68 C72 C71 2.1(7)
C73 C68 C72 C71 177.4(6)
Fe4 C68 C72 C71 60.8(5)
C69 C68 C72 Fe4 -58.8(4)
C73 C68 C72 Fe4 116.6(6)
C65 Fe4 C72 C71 44.5(9)
C66 Fe4 C72 C71 79.5(5)
C69 Fe4 C72 C71 -81.2(5)
C67 Fe4 C72 C71 122.4(5)
C70 Fe4 C72 C71 -37.0(4)
C64 Fe4 C72 C71 -162.6(8)
C68 Fe4 C72 C71 -119.3(6)
C63 Fe4 C72 C71 164.1(4)
C65 Fe4 C72 C68 163.8(6)
C66 Fe4 C72 C68 -161.3(4)
C69 Fe4 C72 C68 38.0(4)
C67 Fe4 C72 C68 -118.4(4)
C70 Fe4 C72 C68 82.3(4)
C64 Fe4 C72 C68 -43.3(11)
C71 Fe4 C72 C68 119.3(6)
C63 Fe4 C72 C68 -76.7(5)
C72 C68 C73 C74 173.3(6)
C69 C68 C73 C74 -12.2(10)
Fe4 C68 C73 C74 -99.5(7)
C68 C73 C74 C75 178.5(5)
C73 C74 C75 C77 173.4(6)
C73 C74 C75 C76 -6.4(10)
C77 C75 C76 C78 -0.3(9)
C74 C75 C76 C78 179.5(6)
C76 C75 C77 C79 0.2(9)
C74 C75 C77 C79 -179.6(6)
C75 C76 C78 N79 -0.4(10)
C76 C78 N79 C79 1.3(9)
C76 C78 N79 W2 -176.6(5)
C80 W2 N79 C79 -65(8)
C81 W2 N79 C79 156.8(5)
C82 W2 N79 C79 -23.6(5)
C84 W2 N79 C79 -113.9(5)
C83 W2 N79 C79 67.7(5)
C80 W2 N79 C78 113(8)
C81 W2 N79 C78 -25.4(5)
C82 W2 N79 C78 154.2(5)
C84 W2 N79 C78 63.9(5)
C83 W2 N79 C78 -114.5(5)
C78 N79 C79 C77 -1.5(9)
W2 N79 C79 C77 176.4(5)
C75 C77 C79 N79 0.8(10)
C81 W2 C80 O80 174(23)
C82 W2 C80 O80 -5(23)
C84 W2 C80 O80 85(23)
C83 W2 C80 O80 -97(23)
N79 W2 C80 O80 36(29)
C80 W2 C81 O81 -25(41)
C82 W2 C81 O81 -18(46)
C84 W2 C81 O81 65(41)
C83 W2 C81 O81 -113(41)
N79 W2 C81 O81 153(41)
C80 W2 C82 O82 -22(16)
C81 W2 C82 O82 -29(20)
C84 W2 C82 O82 -112(16)
C83 W2 C82 O82 65(16)
N79 W2 C82 O82 159(16)
C80 W2 C83 O83 -6(8)
C81 W2 C83 O83 84(8)
C82 W2 C83 O83 -94(8)
C84 W2 C83 O83 33(12)
N79 W2 C83 O83 176(8)
C80 W2 C84 O84 91(21)
C81 W2 C84 O84 1(21)
C82 W2 C84 O84 179(100)
C83 W2 C84 O84 52(24)
N79 W2 C84 O84 -91(21)
